data_1540105
loop_
_publ_author_name
'Holz, K.'
'Mattes, R.'

_publ_section_title
;
 Verbindungen des Antimon(III) mit SbFnOm-Koordinationssphaere.
 Kristallstrukturen von K(SbF2)HAsO4, NH4(SbF2)HAsO4 und Sb3O2F5
;
_journal_name_full 'Zeitschrift fuer Anorganische und Allgemeine Chemie'
_journal_page_first 133
_journal_page_last 142
_journal_volume 578
_journal_year 1989
_chemical_formula_sum 'As F2 H5 N O4 Sb'
_chemical_name_systematic 'N H4 (Sb F2) (H As O4)'
_space_group_IT_number 14
_symmetry_space_group_name_Hall '-P 2ybc'
_symmetry_space_group_name_H-M 'P 1 21/c 1'
_cell_angle_alpha 90
_cell_angle_beta 100.2
_cell_angle_gamma 90
_cell_formula_units_Z 4
_cell_length_a 7.319
_cell_length_b 7.347
_cell_length_c 11.288
_cell_volume 597.393
_citation_journal_id_ASTM ZAACAB
_cod_data_source_file Holz_ZAACAB_1989_1921.cif
_cod_data_source_block H5As1F2N1O4Sb1
_cod_original_cell_volume 597.3931
_cod_original_formula_sum 'H5 As1 F2 N1 O4 Sb1'
_cod_database_code 1540105

loop_
_symmetry_equiv_pos_as_xyz
x,y,z
-x,y+1/2,-z+1/2
-x,-y,-z
x,-y-1/2,z-1/2

loop_
_atom_site_label
_atom_site_type_symbol
_atom_site_fract_x
_atom_site_fract_y
_atom_site_fract_z
_atom_site_occupancy
_atom_site_U_iso_or_equiv
O1 O-2 0.2277 0.2246 0.6877 1 0.0
F1 F-1 0.4064 0.2326 0.916 1 0.0
O4 O-2 0.7629 0.0118 0.9652 1 0.0
Sb1 Sb+3 0.19315 0.07921 0.85318 1 0.0
O2 O-2 0.7161 0.0712 0.7259 1 0.0
N1 N-3 0.7156 0.081 0.4718 1 0.0
F2 F-1 0.0567 0.2022 0.397 1 0.0
As1 As+5 0.3341 0.0794 0.16672 1 0.0
O3 O-2 0.5663 0.1086 0.1855 1 0.0
